data_7058117
loop_
_publ_author_name
'Liu, Li'
'Liu, Li Ping'
'Zhang, Rui'
'Zhong, Xinxin'
'Li, Fa-Bao'
'Wang, Lei'
'Wong, Wai-Yeung Raymond'
'Li, Guanghua'
'Cong, Hengjiang'
'Alharbi, Njud S.'
'Zhao, Yi'

_publ_section_title
;
 A new strategy to synthesize three-coordinate mononuclear copper(I)
 halide complexes containing bulky terphenyl bidentate phosphine ligand
 and their luminescent properties
;
_journal_name_full 'New Journal of Chemistry'
_journal_paper_doi 10.1039/C8NJ05605F
_journal_year 2019
_chemical_formula_moiety 'C48 H44 Cl Cu P2'
_chemical_formula_sum 'C48 H44 Cl Cu P2'
_chemical_formula_weight 781.76
_chemical_name_systematic
; 
 ? 
;
_space_group_IT_number 2
_symmetry_cell_setting triclinic
_symmetry_space_group_name_Hall '-P 1'
_symmetry_space_group_name_H-M 'P -1'
_atom_sites_solution_hydrogens geom
_atom_sites_solution_primary direct
_atom_sites_solution_secondary difmap
_audit_creation_method SHELXL-97
_audit_update_record
;
2017-03-19 deposited with the CCDC.
2019-01-23 downloaded from the CCDC.
;
_cell_angle_alpha 77.7572(19)
_cell_angle_beta 84.7969(19)
_cell_angle_gamma 67.3661(19)
_cell_formula_units_Z 2
_cell_length_a 11.5248(7)
_cell_length_b 12.1589(8)
_cell_length_c 15.9011(9)
_cell_measurement_reflns_used 9392
_cell_measurement_temperature 296(2)
_cell_measurement_theta_max 23.63
_cell_measurement_theta_min 2.31
_cell_volume 2009.7(2)
_computing_cell_refinement 'Bruker APEX3'
_computing_data_collection 'Bruker APEX3'
_computing_data_reduction 'Bruker SAINT'
_computing_molecular_graphics 'Bruker SHELXTL'
_computing_publication_material 'Bruker SHELXTL'
_computing_structure_refinement 'SHELXL-97 (Sheldrick, 1997)'
_computing_structure_solution 'SHELXS-97 (Sheldrick, 1990)'
_diffrn_ambient_temperature 296(2)
_diffrn_measured_fraction_theta_full 0.991
_diffrn_measured_fraction_theta_max 0.991
_diffrn_measurement_device_type 'Photon-100 CMOS area detector'
_diffrn_measurement_method 'phi and omega scans'
_diffrn_radiation_monochromator graphite
_diffrn_radiation_source 'micro-focus sealed tube'
_diffrn_radiation_type MoK\a
_diffrn_radiation_wavelength 0.71073
_diffrn_reflns_av_R_equivalents 0.0724
_diffrn_reflns_av_sigmaI/netI 0.0417
_diffrn_reflns_limit_h_max 14
_diffrn_reflns_limit_h_min -14
_diffrn_reflns_limit_k_max 15
_diffrn_reflns_limit_k_min -15
_diffrn_reflns_limit_l_max 19
_diffrn_reflns_limit_l_min -19
_diffrn_reflns_number 107240
_diffrn_reflns_theta_full 26.37
_diffrn_reflns_theta_max 26.37
_diffrn_reflns_theta_min 2.62
_exptl_absorpt_coefficient_mu 0.722
_exptl_absorpt_correction_T_max 0.9717
_exptl_absorpt_correction_T_min 0.9056
_exptl_absorpt_correction_type multi-scan
_exptl_absorpt_process_details 'SAINT ver 8.34A; BRUKER SADABS'
_exptl_crystal_colour Colourless
_exptl_crystal_density_diffrn 1.292
_exptl_crystal_density_method 'not measured'
_exptl_crystal_description Plate
_exptl_crystal_F_000 816
_exptl_crystal_size_max 0.14
_exptl_crystal_size_mid 0.12
_exptl_crystal_size_min 0.04
_refine_diff_density_max 0.960
_refine_diff_density_min -0.369
_refine_diff_density_rms 0.072
_refine_ls_extinction_method none
_refine_ls_goodness_of_fit_ref 1.135
_refine_ls_hydrogen_treatment constr
_refine_ls_matrix_type full
_refine_ls_number_parameters 469
_refine_ls_number_reflns 8164
_refine_ls_number_restraints 0
_refine_ls_restrained_S_all 1.135
_refine_ls_R_factor_all 0.0919
_refine_ls_R_factor_gt 0.0617
_refine_ls_shift/su_max 0.001
_refine_ls_shift/su_mean 0.000
_refine_ls_structure_factor_coef Fsqd
_refine_ls_weighting_details 'calc w=1/[\s^2^(Fo^2^)+(0.0381P)^2^+4.7521P] where P=(Fo^2^+2Fc^2^)/3'
_refine_ls_weighting_scheme calc
_refine_ls_wR_factor_gt 0.1388
_refine_ls_wR_factor_ref 0.1497
_reflns_number_gt 6118
_reflns_number_total 8164
_reflns_threshold_expression >2sigma(I)
_cod_data_source_file c8nj05605f2.cif
_cod_data_source_block WYW1704
_cod_depositor_comments
;
The following automatic conversions were performed:

'_symmetry_cell_setting' value 'Triclinic' changed to 'triclinic'
according to
/home/data/users/saulius/crontab/automatic-downloads/rss-feeds/RSC/lib/dictionaries/cif_core.dic
dictionary named 'cif_core.dic' version 2.4.2 from 2011-04-26.

Automatic conversion script
Id: cif_fix_values 4973 2017-02-22 13:04:09Z antanas 
;
_cod_database_code 7058117

loop_
_symmetry_equiv_pos_as_xyz
'x, y, z'
'-x, -y, -z'

loop_
_atom_site_label
_atom_site_type_symbol
_atom_site_fract_x
_atom_site_fract_y
_atom_site_fract_z
_atom_site_U_iso_or_equiv
_atom_site_adp_type
_atom_site_occupancy
_atom_site_symmetry_multiplicity
_atom_site_calc_flag
_atom_site_refinement_flags
Cu1 Cu 0.34896(5) 0.77973(5) 0.31931(3) 0.03474(15) Uani 1 1 d .
Cl1 Cl 0.31808(12) 0.90775(13) 0.40782(9) 0.0636(4) Uani 1 1 d .
P1 P 0.21298(10) 0.68609(9) 0.32504(6) 0.0307(2) Uani 1 1 d .
P2 P 0.52917(10) 0.72833(10) 0.24159(7) 0.0371(3) Uani 1 1 d .
C1 C 0.2921(4) 0.5233(4) 0.3667(2) 0.0344(9) Uani 1 1 d .
C2 C 0.3214(4) 0.4319(4) 0.3200(3) 0.0492(12) Uani 1 1 d .
H2A H 0.2940 0.4502 0.2637 0.059 Uiso 1 1 calc R
C3 C 0.3915(5) 0.3132(4) 0.3573(4) 0.0600(14) Uani 1 1 d .
H3A H 0.4093 0.2521 0.3259 0.072 Uiso 1 1 calc R
C4 C 0.4348(5) 0.2841(4) 0.4385(3) 0.0551(13) Uani 1 1 d .
H4A H 0.4810 0.2038 0.4629 0.066 Uiso 1 1 calc R
C5 C 0.4100(5) 0.3741(5) 0.4846(3) 0.0580(14) Uani 1 1 d .
H5A H 0.4413 0.3551 0.5399 0.070 Uiso 1 1 calc R
C6 C 0.3387(4) 0.4926(4) 0.4490(3) 0.0467(11) Uani 1 1 d .
H6A H 0.3218 0.5530 0.4810 0.056 Uiso 1 1 calc R
C7 C 0.0749(4) 0.7311(4) 0.3954(3) 0.0354(9) Uani 1 1 d .
C8 C 0.0049(4) 0.6596(4) 0.4247(3) 0.0461(11) Uani 1 1 d .
H8A H 0.0307 0.5830 0.4110 0.055 Uiso 1 1 calc R
C9 C -0.1016(4) 0.7000(5) 0.4736(3) 0.0557(13) Uani 1 1 d .
H9A H -0.1473 0.6508 0.4930 0.067 Uiso 1 1 calc R
C10 C -0.1409(4) 0.8139(5) 0.4942(3) 0.0580(14) Uani 1 1 d .
H10A H -0.2137 0.8420 0.5269 0.070 Uiso 1 1 calc R
C11 C -0.0727(5) 0.8847(5) 0.4664(3) 0.0560(13) Uani 1 1 d .
H11A H -0.0989 0.9610 0.4807 0.067 Uiso 1 1 calc R
C12 C 0.0353(4) 0.8445(4) 0.4170(3) 0.0433(10) Uani 1 1 d .
H12A H 0.0811 0.8938 0.3984 0.052 Uiso 1 1 calc R
C13 C 0.6486(4) 0.5813(4) 0.2869(3) 0.0414(10) Uani 1 1 d .
C14 C 0.6160(5) 0.4805(4) 0.3028(4) 0.0580(13) Uani 1 1 d .
H14A H 0.5375 0.4875 0.2868 0.070 Uiso 1 1 calc R
C15 C 0.7005(5) 0.3689(5) 0.3426(4) 0.0676(15) Uani 1 1 d .
H15A H 0.6791 0.3010 0.3518 0.081 Uiso 1 1 calc R
C16 C 0.8151(5) 0.3577(5) 0.3685(3) 0.0598(14) Uani 1 1 d .
H16A H 0.8702 0.2830 0.3967 0.072 Uiso 1 1 calc R
C17 C 0.8480(5) 0.4559(6) 0.3529(3) 0.0645(15) Uani 1 1 d .
H17A H 0.9269 0.4478 0.3692 0.077 Uiso 1 1 calc R
C18 C 0.7651(4) 0.5686(5) 0.3129(3) 0.0508(12) Uani 1 1 d .
H18A H 0.7880 0.6357 0.3035 0.061 Uiso 1 1 calc R
C19 C 0.6140(4) 0.8305(4) 0.2290(3) 0.0503(12) Uani 1 1 d .
C20 C 0.6062(6) 0.8903(5) 0.2956(4) 0.0710(16) Uani 1 1 d .
H20A H 0.5546 0.8817 0.3429 0.085 Uiso 1 1 calc R
C21 C 0.6749(7) 0.9626(6) 0.2921(6) 0.098(2) Uani 1 1 d .
H21A H 0.6705 1.0019 0.3372 0.118 Uiso 1 1 calc R
C22 C 0.7496(6) 0.9759(7) 0.2216(7) 0.105(3) Uani 1 1 d .
H22A H 0.7969 1.0235 0.2195 0.127 Uiso 1 1 calc R
C23 C 0.7555(6) 0.9202(6) 0.1541(6) 0.099(3) Uani 1 1 d .
H23A H 0.8054 0.9314 0.1062 0.119 Uiso 1 1 calc R
C24 C 0.6874(5) 0.8470(5) 0.1570(5) 0.0756(18) Uani 1 1 d .
H24A H 0.6909 0.8094 0.1111 0.091 Uiso 1 1 calc R
C25 C 0.1433(3) 0.7010(3) 0.2223(2) 0.0304(8) Uani 1 1 d .
C26 C 0.0840(4) 0.6248(4) 0.2105(3) 0.0344(9) Uani 1 1 d .
H26A H 0.0794 0.5650 0.2566 0.041 Uiso 1 1 calc R
C27 C 0.0319(4) 0.6347(4) 0.1330(3) 0.0353(9) Uani 1 1 d .
C28 C 0.0369(4) 0.7247(4) 0.0647(3) 0.0394(10) Uani 1 1 d .
C29 C 0.0922(4) 0.8029(4) 0.0764(3) 0.0400(10) Uani 1 1 d .
H29A H 0.0931 0.8647 0.0308 0.048 Uiso 1 1 calc R
C30 C 0.1467(3) 0.7927(3) 0.1537(2) 0.0306(8) Uani 1 1 d .
C31 C -0.0264(5) 0.5457(5) 0.1243(3) 0.0556(13) Uani 1 1 d .
H31A H -0.0210 0.4904 0.1781 0.083 Uiso 1 1 calc R
H31B H 0.0177 0.5009 0.0806 0.083 Uiso 1 1 calc R
H31C H -0.1131 0.5891 0.1086 0.083 Uiso 1 1 calc R
C32 C -0.0194(6) 0.7417(5) -0.0215(3) 0.0750(18) Uani 1 1 d .
H32A H -0.0067 0.8083 -0.0603 0.112 Uiso 1 1 calc R
H32B H -0.1079 0.7586 -0.0145 0.112 Uiso 1 1 calc R
H32C H 0.0205 0.6689 -0.0445 0.112 Uiso 1 1 calc R
C33 C 0.1928(4) 0.8891(3) 0.1616(2) 0.0310(8) Uani 1 1 d .
C34 C 0.1157(4) 0.9814(4) 0.2039(3) 0.0384(10) Uani 1 1 d .
H34A H 0.0397 0.9783 0.2272 0.046 Uiso 1 1 calc R
C35 C 0.1471(4) 1.0770(4) 0.2129(3) 0.0430(11) Uani 1 1 d .
C36 C 0.2576(5) 1.0842(4) 0.1750(3) 0.0486(12) Uani 1 1 d .
C37 C 0.3348(4) 0.9936(4) 0.1325(3) 0.0453(11) Uani 1 1 d .
H37A H 0.4088 0.9992 0.1072 0.054 Uiso 1 1 calc R
C38 C 0.3064(4) 0.8947(4) 0.1258(3) 0.0347(9) Uani 1 1 d .
C39 C 0.0600(6) 1.1695(5) 0.2633(4) 0.0720(17) Uani 1 1 d .
H39A H -0.0106 1.1478 0.2843 0.108 Uiso 1 1 calc R
H39B H 0.0309 1.2482 0.2266 0.108 Uiso 1 1 calc R
H39C H 0.1043 1.1712 0.3110 0.108 Uiso 1 1 calc R
C40 C 0.2988(7) 1.1852(5) 0.1826(5) 0.092(2) Uani 1 1 d .
H40A H 0.2358 1.2408 0.2133 0.137 Uiso 1 1 calc R
H40B H 0.3103 1.2273 0.1261 0.137 Uiso 1 1 calc R
H40C H 0.3767 1.1517 0.2132 0.137 Uiso 1 1 calc R
C41 C 0.4004(4) 0.7951(4) 0.0867(3) 0.0356(9) Uani 1 1 d .
C42 C 0.3861(4) 0.7820(4) 0.0043(3) 0.0434(10) Uani 1 1 d .
H42A H 0.3141 0.8353 -0.0259 0.052 Uiso 1 1 calc R
C43 C 0.4739(5) 0.6931(4) -0.0352(3) 0.0450(11) Uani 1 1 d .
C44 C 0.5822(4) 0.6146(4) 0.0083(3) 0.0457(11) Uani 1 1 d .
C45 C 0.5985(4) 0.6270(4) 0.0907(3) 0.0442(11) Uani 1 1 d .
H45A H 0.6718 0.5744 0.1197 0.053 Uiso 1 1 calc R
C46 C 0.5102(4) 0.7143(4) 0.1320(3) 0.0363(9) Uani 1 1 d .
C47 C 0.4466(6) 0.6835(5) -0.1241(3) 0.0673(15) Uani 1 1 d .
H47A H 0.3674 0.7459 -0.1433 0.101 Uiso 1 1 calc R
H47B H 0.4431 0.6053 -0.1221 0.101 Uiso 1 1 calc R
H47C H 0.5119 0.6930 -0.1633 0.101 Uiso 1 1 calc R
C48 C 0.6839(5) 0.5173(5) -0.0317(4) 0.0644(15) Uani 1 1 d .
H48A H 0.7510 0.4724 0.0085 0.097 Uiso 1 1 calc R
H48B H 0.7157 0.5546 -0.0830 0.097 Uiso 1 1 calc R
H48C H 0.6494 0.4632 -0.0460 0.097 Uiso 1 1 calc R

loop_
_atom_site_aniso_label
_atom_site_aniso_U_11
_atom_site_aniso_U_22
_atom_site_aniso_U_33
_atom_site_aniso_U_23
_atom_site_aniso_U_13
_atom_site_aniso_U_12
Cu1 0.0309(3) 0.0377(3) 0.0370(3) -0.0134(2) -0.0008(2) -0.0110(2)
Cl1 0.0507(7) 0.0690(8) 0.0768(9) -0.0481(7) -0.0091(6) -0.0091(6)
P1 0.0323(5) 0.0362(6) 0.0261(5) -0.0101(4) 0.0006(4) -0.0134(4)
P2 0.0281(5) 0.0408(6) 0.0429(6) -0.0119(5) 0.0021(4) -0.0120(5)
C1 0.033(2) 0.039(2) 0.031(2) -0.0081(18) 0.0025(17) -0.0133(18)
C2 0.057(3) 0.045(3) 0.042(3) -0.016(2) -0.008(2) -0.010(2)
C3 0.062(3) 0.042(3) 0.069(4) -0.017(3) -0.018(3) -0.003(2)
C4 0.054(3) 0.039(3) 0.059(3) 0.001(2) -0.003(2) -0.008(2)
C5 0.059(3) 0.063(3) 0.032(2) 0.002(2) -0.008(2) -0.005(3)
C6 0.049(3) 0.051(3) 0.033(2) -0.012(2) -0.001(2) -0.009(2)
C7 0.031(2) 0.043(2) 0.032(2) -0.0124(18) 0.0023(17) -0.0116(18)
C8 0.048(3) 0.051(3) 0.043(3) -0.016(2) 0.007(2) -0.020(2)
C9 0.043(3) 0.074(4) 0.054(3) -0.011(3) 0.011(2) -0.029(3)
C10 0.034(2) 0.084(4) 0.048(3) -0.024(3) 0.012(2) -0.011(3)
C11 0.050(3) 0.056(3) 0.057(3) -0.028(3) 0.012(2) -0.009(2)
C12 0.043(2) 0.047(3) 0.042(2) -0.015(2) 0.006(2) -0.017(2)
C13 0.034(2) 0.045(3) 0.040(2) -0.012(2) 0.0036(18) -0.0087(19)
C14 0.038(3) 0.048(3) 0.081(4) -0.012(3) 0.001(2) -0.009(2)
C15 0.064(4) 0.045(3) 0.087(4) -0.013(3) 0.017(3) -0.017(3)
C16 0.053(3) 0.054(3) 0.047(3) -0.005(2) 0.007(2) 0.003(3)
C17 0.039(3) 0.082(4) 0.053(3) -0.004(3) -0.011(2) -0.005(3)
C18 0.044(3) 0.056(3) 0.048(3) -0.007(2) -0.005(2) -0.015(2)
C19 0.032(2) 0.040(3) 0.076(3) -0.005(2) -0.009(2) -0.011(2)
C20 0.070(4) 0.070(4) 0.086(4) -0.012(3) -0.020(3) -0.038(3)
C21 0.099(5) 0.084(5) 0.139(7) -0.015(5) -0.040(5) -0.057(4)
C22 0.052(4) 0.066(5) 0.204(10) -0.008(5) -0.024(5) -0.033(4)
C23 0.055(4) 0.054(4) 0.181(8) -0.011(5) 0.036(4) -0.025(3)
C24 0.046(3) 0.055(3) 0.114(5) -0.007(3) 0.020(3) -0.017(3)
C25 0.0276(19) 0.035(2) 0.027(2) -0.0101(17) -0.0002(15) -0.0081(17)
C26 0.038(2) 0.035(2) 0.032(2) -0.0080(17) 0.0021(17) -0.0166(18)
C27 0.029(2) 0.041(2) 0.040(2) -0.0161(19) -0.0015(17) -0.0123(18)
C28 0.040(2) 0.043(2) 0.036(2) -0.012(2) -0.0077(18) -0.012(2)
C29 0.047(3) 0.038(2) 0.030(2) -0.0018(18) -0.0045(18) -0.013(2)
C30 0.0270(19) 0.030(2) 0.034(2) -0.0128(17) 0.0027(16) -0.0061(16)
C31 0.057(3) 0.065(3) 0.062(3) -0.026(3) -0.003(2) -0.034(3)
C32 0.106(5) 0.070(4) 0.054(3) -0.007(3) -0.041(3) -0.033(3)
C33 0.035(2) 0.028(2) 0.028(2) -0.0037(16) -0.0052(16) -0.0083(17)
C34 0.038(2) 0.033(2) 0.039(2) -0.0100(18) 0.0013(18) -0.0075(18)
C35 0.052(3) 0.030(2) 0.040(2) -0.0112(19) -0.010(2) -0.003(2)
C36 0.055(3) 0.030(2) 0.059(3) -0.008(2) -0.018(2) -0.011(2)
C37 0.037(2) 0.040(2) 0.059(3) -0.006(2) -0.005(2) -0.015(2)
C38 0.035(2) 0.031(2) 0.037(2) -0.0051(17) -0.0052(17) -0.0102(17)
C39 0.096(4) 0.046(3) 0.068(4) -0.032(3) 0.001(3) -0.009(3)
C40 0.102(5) 0.060(4) 0.135(6) -0.029(4) -0.019(5) -0.046(4)
C41 0.033(2) 0.035(2) 0.040(2) -0.0081(18) 0.0065(17) -0.0138(18)
C42 0.044(2) 0.045(3) 0.040(2) -0.008(2) 0.0026(19) -0.015(2)
C43 0.058(3) 0.049(3) 0.037(2) -0.013(2) 0.012(2) -0.029(2)
C44 0.046(3) 0.044(3) 0.048(3) -0.015(2) 0.023(2) -0.020(2)
C45 0.034(2) 0.044(3) 0.050(3) -0.012(2) 0.009(2) -0.010(2)
C46 0.031(2) 0.039(2) 0.040(2) -0.0098(18) 0.0074(17) -0.0141(18)
C47 0.091(4) 0.071(4) 0.043(3) -0.019(3) 0.008(3) -0.031(3)
C48 0.062(3) 0.060(3) 0.066(3) -0.027(3) 0.027(3) -0.017(3)

loop_
_atom_type_symbol
_atom_type_description
_atom_type_scat_dispersion_real
_atom_type_scat_dispersion_imag
_atom_type_scat_source
C C 0.0033 0.0016 'International Tables Vol C Tables 4.2.6.8 and 6.1.1.4'
H H 0.0000 0.0000 'International Tables Vol C Tables 4.2.6.8 and 6.1.1.4'
P P 0.1023 0.0942 'International Tables Vol C Tables 4.2.6.8 and 6.1.1.4'
Cl Cl 0.1484 0.1585 'International Tables Vol C Tables 4.2.6.8 and 6.1.1.4'
Cu Cu 0.3201 1.2651 'International Tables Vol C Tables 4.2.6.8 and 6.1.1.4'

loop_
_geom_angle_atom_site_label_1
_geom_angle_atom_site_label_2
_geom_angle_atom_site_label_3
_geom_angle
Cl1 Cu1 P1 118.43(5)
Cl1 Cu1 P2 118.71(5)
P1 Cu1 P2 122.25(4)
C25 P1 C7 102.48(17)
C25 P1 C1 106.86(18)
C7 P1 C1 103.54(19)
C25 P1 Cu1 115.44(13)
C7 P1 Cu1 117.60(14)
C1 P1 Cu1 109.75(13)
C19 P2 C46 104.7(2)
C19 P2 C13 102.6(2)
C46 P2 C13 103.68(19)
C19 P2 Cu1 116.10(17)
C46 P2 Cu1 114.25(13)
C13 P2 Cu1 113.98(15)
C6 C1 C2 118.1(4)
C6 C1 P1 115.7(3)
C2 C1 P1 125.8(3)
C3 C2 C1 119.9(4)
C3 C2 H2A 120.0
C1 C2 H2A 120.0
C4 C3 C2 121.3(5)
C4 C3 H3A 119.3
C2 C3 H3A 119.3
C3 C4 C5 119.4(5)
C3 C4 H4A 120.3
C5 C4 H4A 120.3
C4 C5 C6 120.1(4)
C4 C5 H5A 120.0
C6 C5 H5A 120.0
C5 C6 C1 121.1(4)
C5 C6 H6A 119.4
C1 C6 H6A 119.4
C12 C7 C8 118.5(4)
C12 C7 P1 118.2(3)
C8 C7 P1 123.2(3)
C9 C8 C7 121.1(4)
C9 C8 H8A 119.5
C7 C8 H8A 119.5
C8 C9 C10 119.9(5)
C8 C9 H9A 120.0
C10 C9 H9A 120.0
C11 C10 C9 119.7(4)
C11 C10 H10A 120.2
C9 C10 H10A 120.2
C10 C11 C12 120.8(5)
C10 C11 H11A 119.6
C12 C11 H11A 119.6
C7 C12 C11 120.0(4)
C7 C12 H12A 120.0
C11 C12 H12A 120.0
C18 C13 C14 118.8(4)
C18 C13 P2 122.9(4)
C14 C13 P2 118.1(3)
C13 C14 C15 120.0(5)
C13 C14 H14A 120.0
C15 C14 H14A 120.0
C16 C15 C14 120.7(5)
C16 C15 H15A 119.6
C14 C15 H15A 119.6
C17 C16 C15 119.8(5)
C17 C16 H16A 120.1
C15 C16 H16A 120.1
C16 C17 C18 120.6(5)
C16 C17 H17A 119.7
C18 C17 H17A 119.7
C13 C18 C17 120.2(5)
C13 C18 H18A 119.9
C17 C18 H18A 119.9
C20 C19 C24 119.7(5)
C20 C19 P2 117.8(4)
C24 C19 P2 122.5(4)
C21 C20 C19 120.4(7)
C21 C20 H20A 119.8
C19 C20 H20A 119.8
C22 C21 C20 119.4(7)
C22 C21 H21A 120.3
C20 C21 H21A 120.3
C23 C22 C21 121.0(6)
C23 C22 H22A 119.5
C21 C22 H22A 119.5
C22 C23 C24 120.1(7)
C22 C23 H23A 119.9
C24 C23 H23A 119.9
C23 C24 C19 119.4(7)
C23 C24 H24A 120.3
C19 C24 H24A 120.3
C30 C25 C26 118.4(3)
C30 C25 P1 119.5(3)
C26 C25 P1 122.1(3)
C27 C26 C25 122.5(4)
C27 C26 H26A 118.7
C25 C26 H26A 118.7
C26 C27 C28 118.9(4)
C26 C27 C31 119.4(4)
C28 C27 C31 121.7(4)
C29 C28 C27 119.1(4)
C29 C28 C32 119.2(4)
C27 C28 C32 121.8(4)
C28 C29 C30 122.5(4)
C28 C29 H29A 118.7
C30 C29 H29A 118.7
C29 C30 C25 118.5(4)
C29 C30 C33 117.8(4)
C25 C30 C33 123.3(3)
C27 C31 H31A 109.5
C27 C31 H31B 109.5
H31A C31 H31B 109.5
C27 C31 H31C 109.5
H31A C31 H31C 109.5
H31B C31 H31C 109.5
C28 C32 H32A 109.5
C28 C32 H32B 109.5
H32A C32 H32B 109.5
C28 C32 H32C 109.5
H32A C32 H32C 109.5
H32B C32 H32C 109.5
C34 C33 C38 118.4(4)
C34 C33 C30 117.9(4)
C38 C33 C30 123.6(3)
C35 C34 C33 123.0(4)
C35 C34 H34A 118.5
C33 C34 H34A 118.5
C34 C35 C36 118.4(4)
C34 C35 C39 119.0(5)
C36 C35 C39 122.6(4)
C37 C36 C35 119.2(4)
C37 C36 C40 119.2(5)
C35 C36 C40 121.5(5)
C36 C37 C38 122.8(4)
C36 C37 H37A 118.6
C38 C37 H37A 118.6
C37 C38 C33 118.1(4)
C37 C38 C41 119.3(4)
C33 C38 C41 122.4(4)
C35 C39 H39A 109.5
C35 C39 H39B 109.5
H39A C39 H39B 109.5
C35 C39 H39C 109.5
H39A C39 H39C 109.5
H39B C39 H39C 109.5
C36 C40 H40A 109.5
C36 C40 H40B 109.5
H40A C40 H40B 109.5
C36 C40 H40C 109.5
H40A C40 H40C 109.5
H40B C40 H40C 109.5
C42 C41 C46 118.2(4)
C42 C41 C38 121.5(4)
C46 C41 C38 120.2(4)
C41 C42 C43 123.0(4)
C41 C42 H42A 118.5
C43 C42 H42A 118.5
C44 C43 C42 119.1(4)
C44 C43 C47 122.1(4)
C42 C43 C47 118.8(5)
C43 C44 C45 118.6(4)
C43 C44 C48 122.0(4)
C45 C44 C48 119.3(5)
C44 C45 C46 123.1(4)
C44 C45 H45A 118.5
C46 C45 H45A 118.5
C45 C46 C41 117.9(4)
C45 C46 P2 123.3(3)
C41 C46 P2 118.8(3)
C43 C47 H47A 109.5
C43 C47 H47B 109.5
H47A C47 H47B 109.5
C43 C47 H47C 109.5
H47A C47 H47C 109.5
H47B C47 H47C 109.5
C44 C48 H48A 109.5
C44 C48 H48B 109.5
H48A C48 H48B 109.5
C44 C48 H48C 109.5
H48A C48 H48C 109.5
H48B C48 H48C 109.5

loop_
_geom_bond_atom_site_label_1
_geom_bond_atom_site_label_2
_geom_bond_distance
Cu1 Cl1 2.2231(12)
Cu1 P1 2.2502(11)
Cu1 P2 2.2570(12)
P1 C25 1.829(4)
P1 C7 1.830(4)
P1 C1 1.831(4)
P2 C19 1.825(5)
P2 C46 1.827(4)
P2 C13 1.830(4)
C1 C6 1.380(6)
C1 C2 1.385(6)
C2 C3 1.383(7)
C2 H2A 0.9300
C3 C4 1.353(7)
C3 H3A 0.9300
C4 C5 1.369(7)
C4 H4A 0.9300
C5 C6 1.379(7)
C5 H5A 0.9300
C6 H6A 0.9300
C7 C12 1.384(6)
C7 C8 1.387(6)
C8 C9 1.370(6)
C8 H8A 0.9300
C9 C10 1.384(7)
C9 H9A 0.9300
C10 C11 1.360(7)
C10 H10A 0.9300
C11 C12 1.386(6)
C11 H11A 0.9300
C12 H12A 0.9300
C13 C18 1.383(6)
C13 C14 1.383(7)
C14 C15 1.385(7)
C14 H14A 0.9300
C15 C16 1.366(8)
C15 H15A 0.9300
C16 C17 1.356(8)
C16 H16A 0.9300
C17 C18 1.389(7)
C17 H17A 0.9300
C18 H18A 0.9300
C19 C20 1.384(8)
C19 C24 1.388(7)
C20 C21 1.382(8)
C20 H20A 0.9300
C21 C22 1.371(11)
C21 H21A 0.9300
C22 C23 1.369(11)
C22 H22A 0.9300
C23 C24 1.387(8)
C23 H23A 0.9300
C24 H24A 0.9300
C25 C30 1.394(5)
C25 C26 1.395(5)
C26 C27 1.381(5)
C26 H26A 0.9300
C27 C28 1.383(6)
C27 C31 1.511(6)
C28 C29 1.381(6)
C28 C32 1.511(6)
C29 C30 1.392(5)
C29 H29A 0.9300
C30 C33 1.493(5)
C31 H31A 0.9600
C31 H31B 0.9600
C31 H31C 0.9600
C32 H32A 0.9600
C32 H32B 0.9600
C32 H32C 0.9600
C33 C34 1.395(5)
C33 C38 1.399(6)
C34 C35 1.381(6)
C34 H34A 0.9300
C35 C36 1.385(7)
C35 C39 1.510(6)
C36 C37 1.384(6)
C36 C40 1.507(7)
C37 C38 1.388(6)
C37 H37A 0.9300
C38 C41 1.488(5)
C39 H39A 0.9600
C39 H39B 0.9600
C39 H39C 0.9600
C40 H40A 0.9600
C40 H40B 0.9600
C40 H40C 0.9600
C41 C42 1.385(6)
C41 C46 1.412(6)
C42 C43 1.385(6)
C42 H42A 0.9300
C43 C44 1.381(7)
C43 C47 1.514(6)
C44 C45 1.387(6)
C44 C48 1.515(6)
C45 C46 1.392(6)
C45 H45A 0.9300
C47 H47A 0.9600
C47 H47B 0.9600
C47 H47C 0.9600
C48 H48A 0.9600
C48 H48B 0.9600
C48 H48C 0.9600

loop_
_geom_hbond_atom_site_label_D
_geom_hbond_atom_site_label_H
_geom_hbond_atom_site_label_A
_geom_hbond_distance_DH
_geom_hbond_distance_HA
_geom_hbond_distance_DA
_geom_hbond_angle_DHA
C12 H12A Cl1 0.93 2.82 3.610(5) 143.4
C20 H20A Cl1 0.93 2.75 3.578(7) 148.9

loop_
_geom_torsion_atom_site_label_1
_geom_torsion_atom_site_label_2
_geom_torsion_atom_site_label_3
_geom_torsion_atom_site_label_4
_geom_torsion
Cl1 Cu1 P1 C25 126.93(14)
P2 Cu1 P1 C25 -62.12(14)
Cl1 Cu1 P1 C7 5.68(17)
P2 Cu1 P1 C7 176.63(15)
Cl1 Cu1 P1 C1 -112.26(14)
P2 Cu1 P1 C1 58.69(14)
Cl1 Cu1 P2 C19 -19.47(19)
P1 Cu1 P2 C19 169.61(18)
Cl1 Cu1 P2 C46 -141.56(16)
P1 Cu1 P2 C46 47.52(16)
Cl1 Cu1 P2 C13 99.47(17)
P1 Cu1 P2 C13 -71.45(17)
C25 P1 C1 C6 -172.9(3)
C7 P1 C1 C6 -65.1(4)
Cu1 P1 C1 C6 61.2(3)
C25 P1 C1 C2 15.1(4)
C7 P1 C1 C2 122.9(4)
Cu1 P1 C1 C2 -110.7(4)
C6 C1 C2 C3 2.4(7)
P1 C1 C2 C3 174.2(4)
C1 C2 C3 C4 -1.3(8)
C2 C3 C4 C5 -0.7(8)
C3 C4 C5 C6 1.7(8)
C4 C5 C6 C1 -0.6(8)
C2 C1 C6 C5 -1.5(7)
P1 C1 C6 C5 -174.1(4)
C25 P1 C7 C12 -105.1(4)
C1 P1 C7 C12 143.9(3)
Cu1 P1 C7 C12 22.7(4)
C25 P1 C7 C8 71.9(4)
C1 P1 C7 C8 -39.2(4)
Cu1 P1 C7 C8 -160.4(3)
C12 C7 C8 C9 0.4(7)
P1 C7 C8 C9 -176.6(4)
C7 C8 C9 C10 0.2(7)
C8 C9 C10 C11 -0.7(8)
C9 C10 C11 C12 0.6(8)
C8 C7 C12 C11 -0.5(7)
P1 C7 C12 C11 176.6(4)
C10 C11 C12 C7 0.0(7)
C19 P2 C13 C18 7.6(4)
C46 P2 C13 C18 116.4(4)
Cu1 P2 C13 C18 -118.8(4)
C19 P2 C13 C14 -178.4(4)
C46 P2 C13 C14 -69.5(4)
Cu1 P2 C13 C14 55.3(4)
C18 C13 C14 C15 -1.2(7)
P2 C13 C14 C15 -175.5(4)
C13 C14 C15 C16 1.7(8)
C14 C15 C16 C17 -1.9(8)
C15 C16 C17 C18 1.7(8)
C14 C13 C18 C17 1.0(7)
P2 C13 C18 C17 175.0(4)
C16 C17 C18 C13 -1.2(8)
C46 P2 C19 C20 158.9(4)
C13 P2 C19 C20 -93.1(4)
Cu1 P2 C19 C20 31.9(4)
C46 P2 C19 C24 -22.9(5)
C13 P2 C19 C24 85.1(4)
Cu1 P2 C19 C24 -149.9(4)
C24 C19 C20 C21 -2.4(8)
P2 C19 C20 C21 175.8(5)
C19 C20 C21 C22 0.8(10)
C20 C21 C22 C23 1.0(11)
C21 C22 C23 C24 -1.3(11)
C22 C23 C24 C19 -0.4(10)
C20 C19 C24 C23 2.2(8)
P2 C19 C24 C23 -176.0(4)
C7 P1 C25 C30 110.9(3)
C1 P1 C25 C30 -140.5(3)
Cu1 P1 C25 C30 -18.2(3)
C7 P1 C25 C26 -67.6(4)
C1 P1 C25 C26 40.9(4)
Cu1 P1 C25 C26 163.2(3)
C30 C25 C26 C27 1.9(6)
P1 C25 C26 C27 -179.5(3)
C25 C26 C27 C28 -1.0(6)
C25 C26 C27 C31 177.7(4)
C26 C27 C28 C29 -0.8(6)
C31 C27 C28 C29 -179.5(4)
C26 C27 C28 C32 -179.3(4)
C31 C27 C28 C32 2.0(7)
C27 C28 C29 C30 1.9(6)
C32 C28 C29 C30 -179.6(4)
C28 C29 C30 C25 -1.0(6)
C28 C29 C30 C33 -174.3(4)
C26 C25 C30 C29 -0.8(5)
P1 C25 C30 C29 -179.5(3)
C26 C25 C30 C33 172.1(3)
P1 C25 C30 C33 -6.5(5)
C29 C30 C33 C34 98.9(4)
C25 C30 C33 C34 -74.1(5)
C29 C30 C33 C38 -78.4(5)
C25 C30 C33 C38 108.6(5)
C38 C33 C34 C35 -0.8(6)
C30 C33 C34 C35 -178.2(4)
C33 C34 C35 C36 2.8(6)
C33 C34 C35 C39 -177.3(4)
C34 C35 C36 C37 -2.5(7)
C39 C35 C36 C37 177.7(5)
C34 C35 C36 C40 -179.5(5)
C39 C35 C36 C40 0.7(7)
C35 C36 C37 C38 0.1(7)
C40 C36 C37 C38 177.2(5)
C36 C37 C38 C33 2.0(6)
C36 C37 C38 C41 -173.9(4)
C34 C33 C38 C37 -1.6(6)
C30 C33 C38 C37 175.6(4)
C34 C33 C38 C41 174.1(4)
C30 C33 C38 C41 -8.7(6)
C37 C38 C41 C42 -104.9(5)
C33 C38 C41 C42 79.4(5)
C37 C38 C41 C46 72.3(5)
C33 C38 C41 C46 -103.4(5)
C46 C41 C42 C43 0.3(6)
C38 C41 C42 C43 177.6(4)
C41 C42 C43 C44 -1.0(7)
C41 C42 C43 C47 177.5(4)
C42 C43 C44 C45 0.6(7)
C47 C43 C44 C45 -177.9(4)
C42 C43 C44 C48 -178.4(4)
C47 C43 C44 C48 3.1(7)
C43 C44 C45 C46 0.6(7)
C48 C44 C45 C46 179.6(4)
C44 C45 C46 C41 -1.3(7)
C44 C45 C46 P2 178.3(3)
C42 C41 C46 C45 0.8(6)
C38 C41 C46 C45 -176.5(4)
C42 C41 C46 P2 -178.8(3)
C38 C41 C46 P2 4.0(5)
C19 P2 C46 C45 88.8(4)
C13 P2 C46 C45 -18.4(4)
Cu1 P2 C46 C45 -143.1(3)
C19 P2 C46 C41 -91.7(4)
C13 P2 C46 C41 161.1(3)
Cu1 P2 C46 C41 36.4(4)
